data_4333065
loop_
_publ_author_name
'Rigamonti, Luca'
'Demartin, Francesco'
'Forni, Alessandra'
'Righetto, Stefania'
'Pasini, Alessandro'

_publ_section_title
;
 Copper(II) Complexes of salen Analogues with Two Differently Substituted
 (Push&#x2212;Pull) Salicylaldehyde Moieties. A Study on the Modulation of
 Electronic Asymmetry and Nonlinear Optical Properties
;
_journal_issue 26
_journal_name_full 'Inorganic Chemistry'
_journal_page_first 10976
_journal_page_last 10989
_journal_paper_doi 10.1021/ic0613513
_journal_volume 45
_journal_year 2006
_chemical_formula_sum 'C20 H21 Cl3 Cu N4 O4'
_chemical_formula_weight 551.30
_chemical_name_systematic
;
 ?
;
_space_group_IT_number 14
_symmetry_cell_setting monoclinic
_symmetry_space_group_name_Hall '-P 2yn'
_symmetry_space_group_name_H-M 'P 1 21/n 1'
_atom_sites_solution_hydrogens geom
_atom_sites_solution_primary direct
_atom_sites_solution_secondary difmap
_audit_creation_method SHELXL-97
_cell_angle_alpha 90.00
_cell_angle_beta 100.16(3)
_cell_angle_gamma 90.00
_cell_formula_units_Z 4
_cell_length_a 17.093(3)
_cell_length_b 7.8730(16)
_cell_length_c 17.254(4)
_cell_measurement_reflns_used 1024
_cell_measurement_temperature 292(2)
_cell_measurement_theta_max 18.10
_cell_measurement_theta_min 2.40
_cell_volume 2285.5(8)
_computing_structure_refinement 'SHELXL-97 (Sheldrick, 1997)'
_diffrn_ambient_temperature 292(2)
_diffrn_measured_fraction_theta_full 0.999
_diffrn_measured_fraction_theta_max 0.999
_diffrn_measurement_device_type 'SMART CCD diffractometer'
_diffrn_measurement_method 'omega scan'
_diffrn_radiation_monochromator graphite
_diffrn_radiation_source 'fine-focus sealed tube'
_diffrn_radiation_type MoK\a
_diffrn_radiation_wavelength 0.71073
_diffrn_reflns_av_R_equivalents 0.0400
_diffrn_reflns_av_sigmaI/netI 0.0703
_diffrn_reflns_limit_h_max 18
_diffrn_reflns_limit_h_min -18
_diffrn_reflns_limit_k_max 8
_diffrn_reflns_limit_k_min 0
_diffrn_reflns_limit_l_max 19
_diffrn_reflns_limit_l_min 0
_diffrn_reflns_number 16026
_diffrn_reflns_theta_full 23.27
_diffrn_reflns_theta_max 23.27
_diffrn_reflns_theta_min 1.55
_exptl_absorpt_coefficient_mu 1.342
_exptl_absorpt_correction_T_max 1.000
_exptl_absorpt_correction_T_min 0.667
_exptl_absorpt_correction_type empirical
_exptl_absorpt_process_details SADABS
_exptl_crystal_density_diffrn 1.602
_exptl_crystal_density_method 'not measured'
_exptl_crystal_description prism
_exptl_crystal_F_000 1124
_exptl_crystal_size_max 0.17
_exptl_crystal_size_mid 0.06
_exptl_crystal_size_min 0.02
_refine_diff_density_max 0.742
_refine_diff_density_min -0.899
_refine_diff_density_rms 0.088
_refine_ls_extinction_method none
_refine_ls_goodness_of_fit_ref 1.026
_refine_ls_hydrogen_treatment mixed
_refine_ls_matrix_type full
_refine_ls_number_parameters 283
_refine_ls_number_reflns 3282
_refine_ls_number_restraints 0
_refine_ls_restrained_S_all 1.026
_refine_ls_R_factor_all 0.1385
_refine_ls_R_factor_gt 0.0601
_refine_ls_shift/su_max 0.000
_refine_ls_shift/su_mean 0.000
_refine_ls_structure_factor_coef Fsqd
_refine_ls_weighting_details 'calc w=1/[\s^2^(Fo^2^)+(0.0341P)^2^+14.3963P] where P=(Fo^2^+2Fc^2^)/3'
_refine_ls_weighting_scheme calc
_refine_ls_wR_factor_gt 0.1209
_refine_ls_wR_factor_ref 0.1652
_reflns_number_gt 1813
_reflns_number_total 3282
_reflns_threshold_expression >2sigma(I)
_cod_data_source_file ic0613513sup2.cif
_cod_data_source_block 1p
_cod_original_sg_symbol_H-M P2(1)/n
_cod_database_code 4333065

loop_
_symmetry_equiv_pos_as_xyz
'x, y, z'
'-x+1/2, y+1/2, -z+1/2'
'-x, -y, -z'
'x-1/2, -y-1/2, z-1/2'

loop_
_atom_site_label
_atom_site_type_symbol
_atom_site_fract_x
_atom_site_fract_y
_atom_site_fract_z
_atom_site_U_iso_or_equiv
_atom_site_adp_type
_atom_site_occupancy
_atom_site_symmetry_multiplicity
_atom_site_calc_flag
_atom_site_refinement_flags
Cu Cu 0.48830(6) 0.19660(13) 0.02118(6) 0.0512(3) Uiso 1 1 d .
Cl1 Cl 0.24157(18) 0.2790(4) -0.17729(17) 0.1013(10) Uani 1 1 d .
Cl2 Cl 0.19777(19) 0.3198(4) -0.02645(18) 0.1075(10) Uani 1 1 d .
Cl3 Cl 0.1697(2) 0.0040(5) -0.1064(3) 0.1554(18) Uani 1 1 d .
O1 O 0.3876(3) 0.1235(8) 0.0470(3) 0.0598(16) Uani 1 1 d .
O2 O 0.4449(3) 0.0974(8) -0.0782(3) 0.0603(16) Uani 1 1 d .
N3 N 0.2907(5) 0.0531(11) 0.3347(5) 0.066(2) Uani 1 1 d .
N1 N 0.5208(4) 0.2970(9) 0.1270(4) 0.0538(18) Uani 1 1 d .
O3 O 0.3292(5) 0.1211(12) 0.3929(4) 0.106(3) Uani 1 1 d .
N2 N 0.5793(4) 0.2899(10) -0.0209(4) 0.063(2) Uani 1 1 d .
C6 C 0.4123(5) 0.1762(11) 0.1859(5) 0.050(2) Uani 1 1 d .
O4 O 0.2281(5) -0.0219(10) 0.3361(4) 0.088(2) Uani 1 1 d .
C12 C 0.5238(5) 0.2441(10) -0.1599(5) 0.049(2) Uani 1 1 d .
C16 C 0.4091(5) 0.0833(11) -0.2169(5) 0.058(2) Uani 1 1 d .
H16 H 0.3659 0.0146 -0.2121 0.070 Uiso 1 1 calc R
C5 C 0.3859(5) 0.1555(11) 0.2564(5) 0.059(2) Uani 1 1 d .
H5 H 0.4155 0.2006 0.3022 0.070 Uiso 1 1 calc R
C4 C 0.3173(6) 0.0702(12) 0.2599(5) 0.060(2) Uani 1 1 d .
N4 N 0.4965(5) 0.2747(11) -0.3789(4) 0.076(2) Uani 1 1 d .
C15 C 0.4222(5) 0.1249(11) -0.2905(5) 0.058(2) Uani 1 1 d .
H15 H 0.3879 0.0831 -0.3342 0.069 Uiso 1 1 calc R
C14 C 0.4862(5) 0.2293(11) -0.3021(5) 0.054(2) Uani 1 1 d .
C1 C 0.3673(5) 0.1103(12) 0.1155(5) 0.055(2) Uani 1 1 d .
C20 C 0.2326(7) 0.1765(15) -0.0880(6) 0.079(3) Uiso 1 1 d .
C7 C 0.4849(5) 0.2692(10) 0.1851(5) 0.053(2) Uani 1 1 d .
H7 H 0.5089 0.3150 0.2331 0.063 Uiso 1 1 calc R
C17 C 0.4590(5) 0.1413(10) -0.1483(5) 0.049(2) Uani 1 1 d .
C11 C 0.5808(5) 0.3025(12) -0.0953(5) 0.057(2) Uani 1 1 d .
H11 H 0.6250 0.3571 -0.1083 0.069 Uiso 1 1 calc R
C2 C 0.2959(5) 0.0176(12) 0.1224(5) 0.062(3) Uani 1 1 d .
H2 H 0.2654 -0.0303 0.0778 0.074 Uiso 1 1 calc R
C3 C 0.2727(5) -0.0004(12) 0.1936(6) 0.062(3) Uani 1 1 d .
H3 H 0.2266 -0.0604 0.1973 0.074 Uiso 1 1 calc R
C18 C 0.5637(7) 0.3752(17) -0.3868(6) 0.110(4) Uani 1 1 d .
H182 H 0.6104 0.3269 -0.3556 0.132 Uiso 1 1 calc R
H181 H 0.5563 0.4887 -0.3691 0.132 Uiso 1 1 calc R
H183 H 0.5697 0.3779 -0.4411 0.132 Uiso 1 1 calc R
C9 C 0.6595(5) 0.3189(13) 0.1119(5) 0.068(3) Uani 1 1 d .
H9A H 0.7098 0.3621 0.1398 0.082 Uiso 1 1 calc R
H9B H 0.6590 0.1969 0.1198 0.082 Uiso 1 1 calc R
C13 C 0.5362(5) 0.2828(11) -0.2357(5) 0.052(2) Uani 1 1 d .
H13 H 0.5802 0.3478 -0.2414 0.062 Uiso 1 1 calc R
C8 C 0.5941(5) 0.3960(12) 0.1454(6) 0.071(3) Uani 1 1 d .
H8B H 0.6098 0.4045 0.2021 0.085 Uiso 1 1 calc R
H8A H 0.5844 0.5101 0.1246 0.085 Uiso 1 1 calc R
C10 C 0.6532(6) 0.3544(17) 0.0283(5) 0.100(4) Uani 1 1 d .
H10A H 0.6984 0.3039 0.0099 0.120 Uiso 1 1 calc R
H10B H 0.6560 0.4763 0.0210 0.120 Uiso 1 1 calc R
C19 C 0.4695(8) 0.1694(18) -0.4410(6) 0.127(5) Uani 1 1 d .
H192 H 0.4619 0.0573 -0.4217 0.153 Uiso 1 1 calc R
H191 H 0.5078 0.1655 -0.4755 0.153 Uiso 1 1 calc R
H193 H 0.4199 0.2116 -0.4692 0.153 Uiso 1 1 calc R
H20 H 0.282(7) 0.130(16) -0.075(7) 0.16(5) Uiso 1 1 d .

loop_
_atom_site_aniso_label
_atom_site_aniso_U_11
_atom_site_aniso_U_22
_atom_site_aniso_U_33
_atom_site_aniso_U_23
_atom_site_aniso_U_13
_atom_site_aniso_U_12
Cl1 0.108(2) 0.112(2) 0.0820(19) -0.0011(18) 0.0133(17) 0.017(2)
Cl2 0.114(2) 0.111(2) 0.106(2) -0.003(2) 0.0432(19) -0.002(2)
Cl3 0.158(3) 0.091(2) 0.188(4) 0.005(3) -0.049(3) -0.049(3)
O1 0.046(3) 0.089(5) 0.044(3) -0.006(3) 0.009(3) -0.007(3)
O2 0.065(4) 0.073(4) 0.048(4) 0.001(3) 0.022(3) -0.017(3)
N3 0.080(6) 0.068(6) 0.058(5) 0.004(5) 0.031(5) 0.005(5)
N1 0.043(4) 0.054(4) 0.068(5) -0.011(4) 0.017(4) -0.006(4)
O3 0.119(6) 0.143(8) 0.063(5) -0.010(5) 0.035(5) -0.022(6)
N2 0.058(5) 0.086(6) 0.045(4) -0.009(4) 0.007(4) -0.025(4)
C6 0.045(5) 0.059(6) 0.046(5) -0.005(5) 0.009(4) 0.007(5)
O4 0.093(6) 0.102(6) 0.079(5) 0.004(4) 0.046(4) -0.013(5)
C12 0.044(5) 0.053(6) 0.055(5) -0.001(4) 0.018(4) 0.003(4)
C16 0.058(6) 0.065(6) 0.055(6) -0.001(5) 0.018(5) -0.004(5)
C5 0.059(6) 0.068(7) 0.048(5) -0.010(5) 0.010(5) 0.012(5)
C4 0.062(6) 0.063(6) 0.058(6) 0.008(5) 0.023(5) 0.004(5)
N4 0.089(6) 0.086(6) 0.054(5) 0.003(5) 0.018(5) -0.012(5)
C15 0.050(6) 0.067(6) 0.054(6) -0.009(5) 0.005(4) 0.001(5)
C14 0.056(6) 0.058(6) 0.050(5) 0.002(5) 0.013(5) 0.017(5)
C1 0.051(6) 0.067(6) 0.050(6) 0.002(5) 0.021(5) 0.009(5)
C7 0.055(6) 0.046(5) 0.056(6) -0.009(4) 0.005(5) 0.002(5)
C17 0.049(5) 0.050(5) 0.052(5) -0.004(4) 0.017(5) 0.005(4)
C11 0.049(5) 0.066(6) 0.058(6) 0.002(5) 0.013(4) -0.015(5)
C2 0.047(5) 0.090(7) 0.051(6) -0.002(5) 0.016(4) -0.012(5)
C3 0.051(6) 0.069(6) 0.070(7) 0.003(5) 0.024(5) -0.002(5)
C18 0.126(10) 0.145(12) 0.069(7) 0.017(8) 0.042(7) -0.031(9)
C9 0.052(6) 0.081(7) 0.071(6) -0.015(6) 0.008(5) -0.013(5)
C13 0.055(5) 0.052(5) 0.051(5) 0.004(5) 0.018(4) 0.003(5)
C8 0.059(6) 0.064(6) 0.091(7) -0.020(6) 0.017(5) -0.013(5)
C10 0.073(7) 0.165(12) 0.060(7) -0.021(7) 0.008(6) -0.041(8)
C19 0.182(14) 0.143(12) 0.068(8) -0.019(8) 0.052(8) -0.047(11)

loop_
_atom_type_symbol
_atom_type_description
_atom_type_scat_dispersion_real
_atom_type_scat_dispersion_imag
_atom_type_scat_source
C C 0.0033 0.0016 'International Tables Vol C Tables 4.2.6.8 and 6.1.1.4'
H H 0.0000 0.0000 'International Tables Vol C Tables 4.2.6.8 and 6.1.1.4'
N N 0.0061 0.0033 'International Tables Vol C Tables 4.2.6.8 and 6.1.1.4'
O O 0.0106 0.0060 'International Tables Vol C Tables 4.2.6.8 and 6.1.1.4'
Cu Cu 0.3201 1.2651 'International Tables Vol C Tables 4.2.6.8 and 6.1.1.4'
Cl Cl 0.1484 0.1585 'International Tables Vol C Tables 4.2.6.8 and 6.1.1.4'

loop_
_geom_angle_atom_site_label_1
_geom_angle_atom_site_label_2
_geom_angle_atom_site_label_3
_geom_angle
O2 Cu O1 82.3(2)
O2 Cu N2 91.6(3)
O1 Cu N2 170.1(3)
O2 Cu N1 173.4(2)
O1 Cu N1 91.3(2)
N2 Cu N1 94.6(3)
C1 O1 Cu 128.7(5)
C17 O2 Cu 127.6(5)
O3 N3 O4 122.7(8)
O3 N3 C4 118.9(9)
O4 N3 C4 118.3(9)
C7 N1 C8 115.6(7)
C7 N1 Cu 123.9(6)
C8 N1 Cu 120.2(6)
C11 N2 C10 112.2(7)
C11 N2 Cu 123.3(6)
C10 N2 Cu 124.5(6)
C5 C6 C1 120.0(8)
C5 C6 C7 119.0(8)
C1 C6 C7 121.0(7)
C13 C12 C17 120.6(8)
C13 C12 C11 117.9(8)
C17 C12 C11 121.4(8)
C15 C16 C17 121.9(8)
C4 C5 C6 121.1(8)
C5 C4 C3 121.1(8)
C5 C4 N3 119.7(9)
C3 C4 N3 119.2(9)
C19 N4 C14 120.0(9)
C19 N4 C18 115.4(9)
C14 N4 C18 117.8(8)
C16 C15 C14 122.0(8)
C13 C14 C15 116.4(8)
C13 C14 N4 123.0(8)
C15 C14 N4 120.6(8)
O1 C1 C6 124.2(8)
O1 C1 C2 118.8(8)
C6 C1 C2 117.0(8)
Cl2 C20 Cl3 110.9(6)
Cl2 C20 Cl1 109.2(7)
Cl3 C20 Cl1 110.2(6)
N1 C7 C6 128.7(8)
O2 C17 C16 120.3(8)
O2 C17 C12 123.6(8)
C16 C17 C12 116.1(8)
N2 C11 C12 128.6(8)
C3 C2 C1 120.7(8)
C2 C3 C4 120.1(8)
C10 C9 C8 112.4(9)
C14 C13 C12 122.8(8)
N1 C8 C9 112.0(7)
C9 C10 N2 114.1(8)

loop_
_geom_bond_atom_site_label_1
_geom_bond_atom_site_label_2
_geom_bond_distance
Cu O2 1.912(6)
Cu O1 1.940(5)
Cu N2 1.971(7)
Cu N1 1.978(7)
Cl1 C20 1.770(11)
Cl2 C20 1.726(11)
Cl3 C20 1.727(11)
O1 C1 1.294(9)
O2 C17 1.320(9)
N3 O3 1.223(9)
N3 O4 1.226(9)
N3 C4 1.448(10)
N1 C7 1.283(10)
N1 C8 1.462(10)
N2 C11 1.292(10)
N2 C10 1.481(11)
C6 C5 1.378(11)
C6 C1 1.417(11)
C6 C7 1.443(11)
C12 C13 1.395(10)
C12 C17 1.415(11)
C12 C11 1.421(11)
C16 C15 1.367(11)
C16 C17 1.408(11)
C5 C4 1.362(11)
C4 C3 1.376(12)
N4 C19 1.368(12)
N4 C14 1.413(10)
N4 C18 1.421(12)
C15 C14 1.410(11)
C14 C13 1.370(11)
C1 C2 1.445(11)
C2 C3 1.363(11)
C9 C10 1.456(12)
C9 C8 1.476(11)
